data_7046469
loop_
_publ_author_name
'Asano, Erika'
'Hatayama, Yuki'
'Kurisu, Nobutaka'
'Ohtani, Atsufumi'
'Hashimoto, Toru'
'Kurihara, Youji'
'Ueda, Kazuyoshi'
'Ishihara, Shinji'
'Nagao, Hirotaka'
'Yamaguchi, Yoshitaka'

_publ_section_title
;
 Acetylacetonato-based pincer-type nickel(ii) complexes: synthesis and
 catalysis in cross-couplings of aryl chlorides with aryl Grignard
 reagents.
;
_journal_issue 24
_journal_name_full 'Dalton transactions (Cambridge, England : 2003)'
_journal_page_first 8003
_journal_page_last 8012
_journal_paper_doi 10.1039/c8dt01295d
_journal_volume 47
_journal_year 2018
_chemical_formula_moiety 'C19 H22 N O P'
_chemical_formula_sum 'C19 H22 N O P'
_chemical_formula_weight 311.36
_space_group_crystal_system monoclinic
_space_group_IT_number 14
_space_group_name_Hall '-P 2ybc'
_space_group_name_H-M_alt 'P 1 21/c 1'
_symmetry_space_group_name_Hall '-P 2ybc'
_symmetry_space_group_name_H-M 'P 1 21/c 1'
_atom_sites_solution_hydrogens geom
_atom_sites_solution_primary direct
_atom_sites_solution_secondary difmap
_audit_update_record
;
2017-11-14 deposited with the CCDC.
2018-05-28 downloaded from the CCDC.
;
_cell_angle_alpha 90.0000
_cell_angle_beta 98.482(8)
_cell_angle_gamma 90.0000
_cell_formula_units_Z 4
_cell_length_a 9.4204(9)
_cell_length_b 9.3731(7)
_cell_length_c 20.8127(15)
_cell_measurement_reflns_used 2719
_cell_measurement_temperature 223
_cell_measurement_theta_max 28.40
_cell_measurement_theta_min 2.18
_cell_volume 1817.6(3)
_computing_cell_refinement 'CrysAlisPro 1.171.38.41 (Rigaku OD, 2015)'
_computing_data_collection 'CrysAlisPro 1.171.38.41 (Rigaku OD, 2015)'
_computing_data_reduction 'CrysAlisPro 1.171.38.41 (Rigaku OD, 2015)'
_computing_molecular_graphics 'CrystalStructure 4.2.1'
_computing_publication_material 'CrystalStructure 4.2.1 (Rigaku, 2016)'
_computing_structure_refinement 'SHELXL Version 2014/7 (Sheldrick, 2008)'
_computing_structure_solution 'SHELXT Version 2014/5 (Sheldrick, 2014)'
_diffrn_ambient_temperature 223
_diffrn_detector_area_resol_mean 14.629
_diffrn_measured_fraction_theta_full 0.997
_diffrn_measured_fraction_theta_max 0.997
_diffrn_measurement_device_type 'Rigaku Mercury70'
_diffrn_measurement_method \w
_diffrn_radiation_type 'Mo K\a'
_diffrn_radiation_wavelength 0.71073
_diffrn_reflns_av_R_equivalents 0.0653
_diffrn_reflns_Laue_measured_fraction_full 0.997
_diffrn_reflns_Laue_measured_fraction_max 0.997
_diffrn_reflns_limit_h_max 10
_diffrn_reflns_limit_h_min -12
_diffrn_reflns_limit_k_max 12
_diffrn_reflns_limit_k_min -10
_diffrn_reflns_limit_l_max 17
_diffrn_reflns_limit_l_min -26
_diffrn_reflns_number 13831
_diffrn_reflns_point_group_measured_fraction_full 0.997
_diffrn_reflns_point_group_measured_fraction_max 0.997
_diffrn_reflns_theta_full 25.242
_diffrn_reflns_theta_max 27.500
_diffrn_reflns_theta_min 2.939
_diffrn_standards_number 0
_exptl_absorpt_coefficient_mu 0.153
_exptl_absorpt_correction_T_max 0.996
_exptl_absorpt_correction_T_min 0.694
_exptl_absorpt_correction_type multi-scan
_exptl_absorpt_process_details
;
CrysAlisPro 1.171.38.41 (Rigaku Oxford Diffraction, 2015)
Empirical absorption correction using spherical harmonics,
 implemented in SCALE3 ABSPACK scaling algorithm.
;
_exptl_crystal_colour colourless
_exptl_crystal_density_diffrn 1.138
_exptl_crystal_density_method 'not measured'
_exptl_crystal_description plate
_exptl_crystal_F_000 664.00
_exptl_crystal_size_max 0.400
_exptl_crystal_size_mid 0.050
_exptl_crystal_size_min 0.025
_refine_diff_density_max 0.17
_refine_diff_density_min -0.22
_refine_ls_extinction_method none
_refine_ls_goodness_of_fit_ref 1.000
_refine_ls_hydrogen_treatment mixed
_refine_ls_number_parameters 205
_refine_ls_number_reflns 4163
_refine_ls_number_restraints 0
_refine_ls_R_factor_all 0.1356
_refine_ls_R_factor_gt 0.0553
_refine_ls_shift/su_max 0.001
_refine_ls_structure_factor_coef Fsqd
_refine_ls_weighting_details 'w = 1/[\s^2^(Fo^2^)+(0.0488P)^2^+0.0093P] where P=(Fo^2^+2Fc^2^)/3'
_refine_ls_weighting_scheme calc
_refine_ls_wR_factor_gt 0.1068
_refine_ls_wR_factor_ref 0.1371
_reflns_Friedel_coverage 0.000
_reflns_number_gt 2053
_reflns_number_total 4163
_reflns_threshold_expression F^2^>2.0\s(F^2^)
_cod_data_source_file c8dt01295d2.cif
_cod_data_source_block 1b_Ligand-ONP
_cod_depositor_comments 'Adding full bibliography for 7046469--7046472.cif.'
_cod_database_code 7046469

loop_
_space_group_symop_id
_space_group_symop_operation_xyz
1 +X,+Y,+Z
2 -X,1/2+Y,1/2-Z
3 -X,-Y,-Z
4 +X,-1/2-Y,-1/2+Z

loop_
_atom_site_label
_atom_site_type_symbol
_atom_site_fract_x
_atom_site_fract_y
_atom_site_fract_z
_atom_site_U_iso_or_equiv
_atom_site_adp_type
_atom_site_occupancy
_atom_site_site_symmetry_order
_atom_site_calc_flag
_atom_site_refinement_flags_posn
_atom_site_refinement_flags_adp
P1 P 0.21566(7) 0.11539(6) 0.66694(3) 0.0586(2) Uani 1 1 d . .
O1 O 0.0740(2) 0.65856(18) 0.48455(8) 0.0705(5) Uani 1 1 d . .
N1 N 0.2446(3) 0.4545(2) 0.54482(10) 0.0625(6) Uani 1 1 d . .
C1 C 0.4869(3) 0.5224(3) 0.59048(14) 0.0924(9) Uani 1 1 d . .
H1A H 0.4766 0.4888 0.6336 0.111 Uiso 1 1 calc R U
H1B H 0.5468 0.6070 0.5939 0.111 Uiso 1 1 calc R U
H1C H 0.5312 0.4484 0.5675 0.111 Uiso 1 1 calc R U
C2 C 0.3411(3) 0.5579(3) 0.55373(11) 0.0642(7) Uani 1 1 d . .
C3 C 0.3131(3) 0.6932(3) 0.52979(13) 0.0703(7) Uani 1 1 d . .
H3 H 0.3878 0.7604 0.5365 0.084 Uiso 1 1 calc R U
C4 C 0.1801(3) 0.7381(3) 0.49597(12) 0.0650(7) Uani 1 1 d . .
C5 C 0.1654(3) 0.8912(3) 0.47330(16) 0.1059(11) Uani 1 1 d . .
H5A H 0.1027 0.8957 0.4320 0.127 Uiso 1 1 calc R U
H5B H 0.2592 0.9285 0.4682 0.127 Uiso 1 1 calc R U
H5C H 0.1249 0.9478 0.5051 0.127 Uiso 1 1 calc R U
C6 C 0.2584(3) 0.3103(2) 0.57074(11) 0.0668(7) Uani 1 1 d . .
H6A H 0.3596 0.2821 0.5768 0.080 Uiso 1 1 calc R U
H6B H 0.2052 0.2444 0.5394 0.080 Uiso 1 1 calc R U
C7 C 0.2012(3) 0.2987(2) 0.63546(11) 0.0604(7) Uani 1 1 d . .
H7A H 0.1004 0.3287 0.6296 0.072 Uiso 1 1 calc R U
H7B H 0.2557 0.3630 0.6671 0.072 Uiso 1 1 calc R U
C8 C 0.4105(3) 0.1017(2) 0.68888(11) 0.0532(6) Uani 1 1 d . .
C9 C 0.4839(3) 0.0079(3) 0.65433(13) 0.0747(8) Uani 1 1 d . .
H9 H 0.4329 -0.0487 0.6214 0.090 Uiso 1 1 calc R U
C10 C 0.6319(4) -0.0034(3) 0.66780(18) 0.0949(10) Uani 1 1 d . .
H10 H 0.6806 -0.0667 0.6436 0.114 Uiso 1 1 calc R U
C11 C 0.7076(4) 0.0766(3) 0.71577(19) 0.0910(10) Uani 1 1 d . .
H11 H 0.8081 0.0689 0.7246 0.109 Uiso 1 1 calc R U
C12 C 0.6363(3) 0.1678(3) 0.75080(15) 0.0824(9) Uani 1 1 d . .
H12 H 0.6880 0.2224 0.7843 0.099 Uiso 1 1 calc R U
C13 C 0.4885(3) 0.1808(3) 0.73758(13) 0.0672(7) Uani 1 1 d . .
H13 H 0.4409 0.2444 0.7621 0.081 Uiso 1 1 calc R U
C14 C 0.1584(2) 0.1373(2) 0.74668(11) 0.0526(6) Uani 1 1 d . .
C15 C 0.0746(3) 0.2487(3) 0.76265(12) 0.0638(7) Uani 1 1 d . .
H15 H 0.0488 0.3217 0.7322 0.077 Uiso 1 1 calc R U
C16 C 0.0277(3) 0.2555(3) 0.82274(14) 0.0754(8) Uani 1 1 d . .
H16 H -0.0279 0.3335 0.8328 0.091 Uiso 1 1 calc R U
C17 C 0.0619(3) 0.1493(3) 0.86742(13) 0.0757(8) Uani 1 1 d . .
H17 H 0.0297 0.1535 0.9080 0.091 Uiso 1 1 calc R U
C18 C 0.1437(3) 0.0368(3) 0.85230(13) 0.0737(8) Uani 1 1 d . .
H18 H 0.1678 -0.0367 0.8827 0.088 Uiso 1 1 calc R U
C19 C 0.1908(3) 0.0306(3) 0.79268(12) 0.0643(7) Uani 1 1 d . .
H19 H 0.2462 -0.0477 0.7830 0.077 Uiso 1 1 calc R U
H1 H 0.159(3) 0.486(2) 0.5247(12) 0.079(9) Uiso 1 1 d . .

loop_
_atom_site_aniso_label
_atom_site_aniso_U_11
_atom_site_aniso_U_22
_atom_site_aniso_U_33
_atom_site_aniso_U_23
_atom_site_aniso_U_13
_atom_site_aniso_U_12
P1 0.0577(5) 0.0654(4) 0.0506(4) 0.0004(3) 0.0007(3) -0.0006(3)
O1 0.0710(14) 0.0809(12) 0.0571(11) 0.0078(9) 0.0013(9) 0.0028(10)
N1 0.0627(17) 0.0752(14) 0.0475(13) 0.0086(11) 0.0016(11) 0.0076(13)
C1 0.070(2) 0.123(2) 0.079(2) -0.0074(18) -0.0044(16) 0.0055(17)
C2 0.0608(19) 0.0886(18) 0.0423(14) -0.0079(14) 0.0047(12) 0.0033(15)
C3 0.071(2) 0.0741(18) 0.0652(17) -0.0084(14) 0.0080(15) -0.0070(15)
C4 0.079(2) 0.0705(17) 0.0482(15) -0.0025(13) 0.0179(15) 0.0027(15)
C5 0.120(3) 0.079(2) 0.119(3) 0.0133(19) 0.018(2) 0.0046(18)
C6 0.072(2) 0.0773(17) 0.0507(15) 0.0073(13) 0.0057(13) 0.0140(13)
C7 0.0622(18) 0.0712(16) 0.0464(14) 0.0065(11) 0.0033(12) 0.0133(12)
C8 0.0558(17) 0.0520(13) 0.0519(14) 0.0091(11) 0.0079(12) 0.0050(11)
C9 0.079(2) 0.0773(17) 0.0697(18) 0.0017(14) 0.0180(16) 0.0095(15)
C10 0.079(3) 0.103(2) 0.110(3) 0.015(2) 0.037(2) 0.029(2)
C11 0.055(2) 0.095(2) 0.125(3) 0.033(2) 0.018(2) 0.0040(18)
C12 0.060(2) 0.0794(18) 0.105(2) 0.0096(17) 0.0037(18) -0.0081(16)
C13 0.0545(19) 0.0716(16) 0.0751(19) 0.0022(14) 0.0086(14) 0.0012(13)
C14 0.0436(15) 0.0611(14) 0.0510(14) 0.0010(12) 0.0001(11) -0.0069(11)
C15 0.0545(18) 0.0743(16) 0.0627(17) 0.0081(13) 0.0089(13) 0.0044(13)
C16 0.062(2) 0.0918(19) 0.076(2) -0.0030(17) 0.0215(15) 0.0052(15)
C17 0.059(2) 0.112(2) 0.0580(17) 0.0035(17) 0.0142(14) -0.0118(17)
C18 0.065(2) 0.096(2) 0.0593(18) 0.0207(15) 0.0046(14) -0.0075(16)
C19 0.0619(19) 0.0730(16) 0.0564(17) 0.0102(13) 0.0032(13) 0.0021(13)

loop_
_atom_type_symbol
_atom_type_description
_atom_type_scat_dispersion_real
_atom_type_scat_dispersion_imag
_atom_type_scat_source
C C 0.0033 0.0016
;
International Tables for Crystallography
(Vol. C, Tables 4.2.6.8 and 6.1.1.4)
;
H H 0.0000 0.0000
;
International Tables for Crystallography
(Vol. C, Table 6.1.1.4)
;
N N 0.0061 0.0033
;
International Tables for Crystallography
(Vol. C, Tables 4.2.6.8 and 6.1.1.4)
;
O O 0.0106 0.0060
;
International Tables for Crystallography
(Vol. C, Tables 4.2.6.8 and 6.1.1.4)
;
P P 0.1023 0.0942
;
International Tables for Crystallography
(Vol. C, Tables 4.2.6.8 and 6.1.1.4)
;

loop_
_geom_angle_atom_site_label_1
_geom_angle_atom_site_label_2
_geom_angle_atom_site_label_3
_geom_angle
C8 P1 C14 101.56(11)
C8 P1 C7 100.00(11)
C14 P1 C7 101.66(10)
C2 N1 C6 127.4(2)
C2 N1 H1 112.3(15)
C6 N1 H1 119.8(15)
C2 C1 H1A 109.5
C2 C1 H1B 109.5
H1A C1 H1B 109.5
C2 C1 H1C 109.5
H1A C1 H1C 109.5
H1B C1 H1C 109.5
N1 C2 C3 122.3(3)
N1 C2 C1 117.7(3)
C3 C2 C1 120.0(3)
C2 C3 C4 124.5(3)
C2 C3 H3 117.7
C4 C3 H3 117.7
O1 C4 C3 123.2(2)
O1 C4 C5 118.5(3)
C3 C4 C5 118.3(3)
C4 C5 H5A 109.5
C4 C5 H5B 109.5
H5A C5 H5B 109.5
C4 C5 H5C 109.5
H5A C5 H5C 109.5
H5B C5 H5C 109.5
N1 C6 C7 111.69(19)
N1 C6 H6A 109.3
C7 C6 H6A 109.3
N1 C6 H6B 109.3
C7 C6 H6B 109.3
H6A C6 H6B 107.9
C6 C7 P1 111.33(16)
C6 C7 H7A 109.4
P1 C7 H7A 109.4
C6 C7 H7B 109.4
P1 C7 H7B 109.4
H7A C7 H7B 108.0
C13 C8 C9 118.1(3)
C13 C8 P1 123.54(19)
C9 C8 P1 118.4(2)
C8 C9 C10 120.6(3)
C8 C9 H9 119.7
C10 C9 H9 119.7
C11 C10 C9 120.6(3)
C11 C10 H10 119.7
C9 C10 H10 119.7
C10 C11 C12 119.4(3)
C10 C11 H11 120.3
C12 C11 H11 120.3
C11 C12 C13 120.6(3)
C11 C12 H12 119.7
C13 C12 H12 119.7
C8 C13 C12 120.7(3)
C8 C13 H13 119.6
C12 C13 H13 119.6
C15 C14 C19 117.1(2)
C15 C14 P1 123.99(18)
C19 C14 P1 118.74(18)
C14 C15 C16 121.4(2)
C14 C15 H15 119.3
C16 C15 H15 119.3
C17 C16 C15 120.3(3)
C17 C16 H16 119.8
C15 C16 H16 119.8
C16 C17 C18 119.2(3)
C16 C17 H17 120.4
C18 C17 H17 120.4
C17 C18 C19 120.3(2)
C17 C18 H18 119.8
C19 C18 H18 119.8
C18 C19 C14 121.6(2)
C18 C19 H19 119.2
C14 C19 H19 119.2

loop_
_geom_bond_atom_site_label_1
_geom_bond_atom_site_label_2
_geom_bond_distance
P1 C8 1.829(2)
P1 C14 1.831(2)
P1 C7 1.837(2)
O1 C4 1.241(3)
N1 C2 1.324(3)
N1 C6 1.454(3)
N1 H1 0.90(3)
C1 C2 1.507(4)
C1 H1A 0.9700
C1 H1B 0.9700
C1 H1C 0.9700
C2 C3 1.374(3)
C3 C4 1.408(3)
C3 H3 0.9400
C4 C5 1.511(3)
C5 H5A 0.9700
C5 H5B 0.9700
C5 H5C 0.9700
C6 C7 1.526(3)
C6 H6A 0.9800
C6 H6B 0.9800
C7 H7A 0.9800
C7 H7B 0.9800
C8 C13 1.378(3)
C8 C9 1.384(3)
C9 C10 1.385(4)
C9 H9 0.9400
C10 C11 1.363(4)
C10 H10 0.9400
C11 C12 1.363(4)
C11 H11 0.9400
C12 C13 1.384(3)
C12 H12 0.9400
C13 H13 0.9400
C14 C15 1.379(3)
C14 C19 1.387(3)
C15 C16 1.388(3)
C15 H15 0.9400
C16 C17 1.368(3)
C16 H16 0.9400
C17 C18 1.370(3)
C17 H17 0.9400
C18 C19 1.379(3)
C18 H18 0.9400
C19 H19 0.9400

loop_
_geom_hbond_atom_site_label_D
_geom_hbond_atom_site_label_H
_geom_hbond_atom_site_label_A
_geom_hbond_distance_DA
_geom_hbond_distance_DH
_geom_hbond_distance_HA
_geom_hbond_angle_DHA
_geom_hbond_publ_flag
N1 H1 O1 2.687(3) 0.90(3) 1.94(2) 139(2) no

loop_
_geom_torsion_atom_site_label_1
_geom_torsion_atom_site_label_2
_geom_torsion_atom_site_label_3
_geom_torsion_atom_site_label_4
_geom_torsion
C6 N1 C2 C3 -176.1(2)
C6 N1 C2 C1 5.0(4)
N1 C2 C3 C4 2.5(4)
C1 C2 C3 C4 -178.7(2)
C2 C3 C4 O1 0.2(4)
C2 C3 C4 C5 179.3(2)
C2 N1 C6 C7 92.2(3)
N1 C6 C7 P1 178.81(18)
C8 P1 C7 C6 70.29(19)
C14 P1 C7 C6 174.42(17)
C14 P1 C8 C13 -38.2(2)
C7 P1 C8 C13 66.0(2)
C14 P1 C8 C9 142.47(18)
C7 P1 C8 C9 -113.31(18)
C13 C8 C9 C10 -1.3(4)
P1 C8 C9 C10 178.1(2)
C8 C9 C10 C11 0.7(4)
C9 C10 C11 C12 0.3(5)
C10 C11 C12 C13 -0.7(4)
C9 C8 C13 C12 0.8(3)
P1 C8 C13 C12 -178.49(18)
C11 C12 C13 C8 0.2(4)
C8 P1 C14 C15 125.3(2)
C7 P1 C14 C15 22.5(2)
C8 P1 C14 C19 -59.97(19)
C7 P1 C14 C19 -162.87(18)
C19 C14 C15 C16 1.5(4)
P1 C14 C15 C16 176.26(19)
C14 C15 C16 C17 -1.1(4)
C15 C16 C17 C18 0.4(4)
C16 C17 C18 C19 -0.1(4)
C17 C18 C19 C14 0.5(4)
C15 C14 C19 C18 -1.2(4)
P1 C14 C19 C18 -176.2(2)
